data_2205279
loop_
_publ_author_name
'Xia Chen'
'Li Wang'
'Jian-Ping Guo'
'Shu-Ping Huang'
'Dian-Sheng Liu'

_publ_section_title
<i>catena</i>-Poly[lithium(I)-\m-1-<i>tert</i>-butyl-3-(3-pyridyl)-<i>N</i>,<i>N</i>'-bis(trimethylsilyl)propane-1,3-diiminato]
_journal_issue 3
_journal_name_full 'Acta Crystallographica Section E'
_journal_page_first m574
_journal_page_last m576
_journal_paper_doi 10.1107/S1600536805005210
_journal_volume 61
_journal_year 2005
_chemical_formula_iupac '[Li (C18 H32 N3 Si2)]'
_chemical_formula_moiety 'C18 H32 Li N3 Si2'
_chemical_formula_sum 'C18 H32 Li N3 Si2'
_chemical_formula_weight 353.59
_chemical_name_systematic
;
catena-Poly[lithium(I)-\m-1-tert-butyl-3-(3-pyridyl)-N,N'-bis(trimethylsilyl)
propane-1,3-diiminato]
;
_space_group_IT_number 14
_symmetry_cell_setting monoclinic
_symmetry_space_group_name_Hall '-P 2yn'
_symmetry_space_group_name_H-M 'P 1 21/n 1'
_atom_sites_solution_hydrogens geom
_atom_sites_solution_primary direct
_atom_sites_solution_secondary difmap
_cell_angle_alpha 90.00
_cell_angle_beta 115.690(5)
_cell_angle_gamma 90.00
_cell_formula_units_Z 4
_cell_length_a 11.398(4)
_cell_length_b 18.283(6)
_cell_length_c 11.659(4)
_cell_measurement_reflns_used 1413
_cell_measurement_temperature 190(2)
_cell_measurement_theta_max 27.448
_cell_measurement_theta_min 2.440
_cell_volume 2189.5(13)
_computing_cell_refinement 'SAINT (Bruker, 2000)'
_computing_data_collection 'SMART (Bruker, 2000)'
_computing_data_reduction SAINT
_computing_molecular_graphics 'SHELXTL (Sheldrick, 1999)'
_computing_publication_material SHELXTL
_computing_structure_refinement 'SHELXL97 (Sheldrick, 1997)'
_computing_structure_solution 'SHELXS97 (Sheldrick, 1997)'
_diffrn_ambient_temperature 190(2)
_diffrn_measured_fraction_theta_full 0.995
_diffrn_measured_fraction_theta_max 0.995
_diffrn_measurement_device_type 'SMART CCD area-detector'
_diffrn_measurement_method \w
_diffrn_radiation_monochromator graphite
_diffrn_radiation_source 'fine-focus sealed tube'
_diffrn_radiation_type MoK\a
_diffrn_radiation_wavelength 0.71073
_diffrn_reflns_av_R_equivalents 0.0675
_diffrn_reflns_av_sigmaI/netI 0.1460
_diffrn_reflns_limit_h_max 13
_diffrn_reflns_limit_h_min -11
_diffrn_reflns_limit_k_max 21
_diffrn_reflns_limit_k_min -20
_diffrn_reflns_limit_l_max 13
_diffrn_reflns_limit_l_min -13
_diffrn_reflns_number 8928
_diffrn_reflns_theta_full 25.00
_diffrn_reflns_theta_max 25.00
_diffrn_reflns_theta_min 2.09
_diffrn_standards_decay_% 2.02
_diffrn_standards_interval_time 0
_diffrn_standards_number 0
_exptl_absorpt_coefficient_mu 0.166
_exptl_absorpt_correction_T_max 0.9676
_exptl_absorpt_correction_T_min 0.9519
_exptl_absorpt_correction_type multi-scan
_exptl_absorpt_process_details '(SADABS; Sheldrick, 2000)'
_exptl_crystal_colour Yellow
_exptl_crystal_density_diffrn 1.073
_exptl_crystal_density_method 'not measured'
_exptl_crystal_description Block
_exptl_crystal_F_000 768
_exptl_crystal_size_max 0.30
_exptl_crystal_size_mid 0.20
_exptl_crystal_size_min 0.20
_refine_diff_density_max 0.245
_refine_diff_density_min -0.253
_refine_ls_extinction_method none
_refine_ls_goodness_of_fit_ref 0.838
_refine_ls_hydrogen_treatment constr
_refine_ls_matrix_type full
_refine_ls_number_parameters 226
_refine_ls_number_reflns 3845
_refine_ls_number_restraints 0
_refine_ls_restrained_S_all 0.838
_refine_ls_R_factor_all 0.1180
_refine_ls_R_factor_gt 0.0545
_refine_ls_shift/su_max 0.000
_refine_ls_shift/su_mean 0.000
_refine_ls_structure_factor_coef Fsqd
_refine_ls_weighting_details 'calc w = 1/[\s^2^(Fo^2^)+(0.0002P)^2^] where P = (Fo^2^+2Fc^2^)/3'
_refine_ls_weighting_scheme calc
_refine_ls_wR_factor_gt 0.0593
_refine_ls_wR_factor_ref 0.0654
_reflns_number_gt 1749
_reflns_number_total 3845
_reflns_threshold_expression I>2\s(I)
_cod_data_source_file hg6142.cif
_cod_data_source_block I
_cod_original_cell_volume 2189.3(13)
_cod_original_sg_symbol_Hall '-p 2yn'
_cod_original_sg_symbol_H-M 'P 21/n'
_cod_database_code 2205279
_cod_database_fobs_code 2205279

loop_
_symmetry_equiv_pos_as_xyz
'x, y, z'
'-x+1/2, y+1/2, -z+1/2'
'-x, -y, -z'
'x-1/2, -y-1/2, z-1/2'

loop_
_atom_site_label
_atom_site_fract_x
_atom_site_fract_y
_atom_site_fract_z
_atom_site_U_iso_or_equiv
_atom_site_adp_type
_atom_site_calc_flag
_atom_site_refinement_flags
_atom_site_occupancy
_atom_site_type_symbol
Li1 0.2564(5) 0.1267(3) 0.1526(5) 0.0459(15) Uani d . 1 Li
N1 0.4210(2) 0.17438(14) 0.2474(2) 0.0377(7) Uani d . 1 N
N2 0.1504(2) 0.16677(14) 0.2309(2) 0.0353(7) Uani d . 1 N
N3 0.6729(2) 0.36768(14) 0.4593(2) 0.0385(7) Uani d . 1 N
Si1 0.56233(9) 0.12539(6) 0.29166(9) 0.0467(3) Uani d . 1 Si
Si2 0.07108(9) 0.09181(5) 0.24724(8) 0.0430(3) Uani d . 1 Si
C1 0.1662(3) 0.23808(18) 0.2450(3) 0.0350(8) Uani d . 1 C
C2 0.0588(3) 0.28644(17) 0.2567(3) 0.0417(9) Uani d . 1 C
C3 0.0292(3) 0.25756(18) 0.3642(3) 0.0653(11) Uani d . 1 C
H3A 0.1076 0.2573 0.4422 0.098 Uiso calc R 1 H
H3B -0.0045 0.2087 0.3445 0.098 Uiso calc R 1 H
H3C -0.0342 0.2885 0.3734 0.098 Uiso calc R 1 H
C4 -0.0645(3) 0.28363(17) 0.1307(3) 0.0651(12) Uani d . 1 C
H4A -0.1332 0.3098 0.1394 0.098 Uiso calc R 1 H
H4B -0.0903 0.2336 0.1089 0.098 Uiso calc R 1 H
H4C -0.0475 0.3057 0.0647 0.098 Uiso calc R 1 H
C5 0.0958(3) 0.36687(17) 0.2870(3) 0.0638(11) Uani d . 1 C
H5A 0.1748 0.3704 0.3642 0.096 Uiso calc R 1 H
H5B 0.0272 0.3921 0.2975 0.096 Uiso calc R 1 H
H5C 0.1086 0.3887 0.2184 0.096 Uiso calc R 1 H
C6 0.2771(3) 0.27347(16) 0.2483(3) 0.0356(9) Uani d . 1 C
H6 0.2715 0.3242 0.2414 0.043 Uiso calc R 1 H
C7 0.3946(3) 0.24312(19) 0.2606(3) 0.0365(9) Uani d . 1 C
C8 0.5032(3) 0.29881(17) 0.2925(3) 0.0346(8) Uani d . 1 C
C9 0.5437(3) 0.32449(18) 0.2059(3) 0.0499(10) Uani d . 1 C
H9 0.5012 0.3101 0.1212 0.060 Uiso calc R 1 H
C10 0.6478(3) 0.3719(2) 0.2444(3) 0.0545(11) Uani d . 1 C
H10 0.6760 0.3907 0.1865 0.065 Uiso calc R 1 H
C11 0.7090(3) 0.39061(17) 0.3714(3) 0.0438(9) Uani d . 1 C
H11 0.7807 0.4215 0.3974 0.053 Uiso calc R 1 H
C12 0.5688(3) 0.32324(16) 0.4169(3) 0.0370(9) Uani d . 1 C
H12 0.5386 0.3077 0.4752 0.044 Uiso calc R 1 H
C13 0.7211(3) 0.17301(18) 0.3567(3) 0.0918(14) Uani d . 1 C
H13A 0.7247 0.2051 0.2932 0.138 Uiso calc R 1 H
H13B 0.7899 0.1376 0.3806 0.138 Uiso calc R 1 H
H13C 0.7311 0.2010 0.4301 0.138 Uiso calc R 1 H
C14 0.5697(3) 0.0622(2) 0.4179(3) 0.1032(16) Uani d . 1 C
H14A 0.5802 0.0897 0.4918 0.155 Uiso calc R 1 H
H14B 0.6422 0.0296 0.4393 0.155 Uiso calc R 1 H
H14C 0.4906 0.0344 0.3881 0.155 Uiso calc R 1 H
C15 0.5462(3) 0.07068(18) 0.1524(3) 0.0810(13) Uani d . 1 C
H15A 0.4673 0.0426 0.1222 0.121 Uiso calc R 1 H
H15B 0.6193 0.0383 0.1766 0.121 Uiso calc R 1 H
H15C 0.5435 0.1027 0.0861 0.121 Uiso calc R 1 H
C16 0.1064(3) 0.07107(17) 0.4155(2) 0.0702(12) Uani d . 1 C
H16A 0.1973 0.0789 0.4690 0.105 Uiso calc R 1 H
H16B 0.0846 0.0210 0.4221 0.105 Uiso calc R 1 H
H16C 0.0556 0.1026 0.4422 0.105 Uiso calc R 1 H
C17 -0.1079(3) 0.08788(17) 0.1460(3) 0.0677(11) Uani d . 1 C
H17A -0.1506 0.1235 0.1753 0.101 Uiso calc R 1 H
H17B -0.1396 0.0399 0.1513 0.101 Uiso calc R 1 H
H17C -0.1257 0.0982 0.0593 0.101 Uiso calc R 1 H
C18 0.1420(3) 0.01364(16) 0.1940(3) 0.0605(11) Uani d . 1 C
H18A 0.1253 0.0207 0.1067 0.091 Uiso calc R 1 H
H18B 0.1027 -0.0313 0.2022 0.091 Uiso calc R 1 H
H18C 0.2342 0.0115 0.2460 0.091 Uiso calc R 1 H

loop_
_atom_site_aniso_label
_atom_site_aniso_U_11
_atom_site_aniso_U_22
_atom_site_aniso_U_33
_atom_site_aniso_U_12
_atom_site_aniso_U_13
_atom_site_aniso_U_23
Li1 0.045(4) 0.035(4) 0.061(4) -0.001(3) 0.026(3) -0.004(3)
N1 0.0296(16) 0.0344(19) 0.0463(17) 0.0033(15) 0.0139(14) -0.0007(16)
N2 0.0317(16) 0.0314(19) 0.0412(17) -0.0043(14) 0.0145(14) -0.0039(14)
N3 0.0378(18) 0.0352(19) 0.0450(18) -0.0002(15) 0.0204(16) 0.0038(16)
Si1 0.0387(6) 0.0472(7) 0.0545(7) 0.0048(6) 0.0203(5) -0.0013(6)
Si2 0.0444(6) 0.0382(7) 0.0487(6) -0.0027(6) 0.0222(5) -0.0034(6)
C1 0.034(2) 0.035(2) 0.034(2) 0.0021(19) 0.0123(18) 0.0005(18)
C2 0.040(2) 0.031(2) 0.056(2) -0.0010(19) 0.023(2) -0.007(2)
C3 0.068(3) 0.061(3) 0.086(3) 0.004(2) 0.051(2) -0.011(2)
C4 0.040(2) 0.067(3) 0.076(3) 0.015(2) 0.012(2) -0.014(2)
C5 0.055(3) 0.044(3) 0.100(3) 0.005(2) 0.041(2) -0.013(2)
C6 0.032(2) 0.024(2) 0.047(2) 0.0002(18) 0.0143(18) 0.0025(17)
C7 0.031(2) 0.043(2) 0.033(2) -0.004(2) 0.0115(18) 0.003(2)
C8 0.035(2) 0.033(2) 0.037(2) 0.0038(18) 0.0165(19) 0.0029(19)
C9 0.043(2) 0.060(3) 0.042(2) -0.015(2) 0.014(2) 0.002(2)
C10 0.053(3) 0.072(3) 0.040(2) -0.006(2) 0.022(2) 0.014(2)
C11 0.032(2) 0.041(3) 0.057(2) -0.0059(18) 0.019(2) 0.010(2)
C12 0.036(2) 0.033(2) 0.048(2) -0.0020(18) 0.024(2) 0.0043(19)
C13 0.032(2) 0.071(3) 0.154(4) 0.009(2) 0.023(3) -0.033(3)
C14 0.090(3) 0.119(4) 0.114(3) 0.055(3) 0.057(3) 0.061(3)
C15 0.058(3) 0.084(3) 0.090(3) 0.012(2) 0.022(2) -0.033(3)
C16 0.093(3) 0.059(3) 0.069(2) 0.009(2) 0.046(2) 0.007(2)
C17 0.054(3) 0.050(3) 0.092(3) -0.010(2) 0.026(2) -0.007(2)
C18 0.071(3) 0.041(3) 0.076(3) -0.004(2) 0.038(2) -0.008(2)

loop_
_atom_type_symbol
_atom_type_description
_atom_type_scat_dispersion_real
_atom_type_scat_dispersion_imag
_atom_type_scat_source
C C 0.0033 0.0016 'International Tables Vol C Tables 4.2.6.8 and 6.1.1.4'
H H 0.0000 0.0000 'International Tables Vol C Tables 4.2.6.8 and 6.1.1.4'
Li Li -0.0003 0.0001 'International Tables Vol C Tables 4.2.6.8 and 6.1.1.4'
N N 0.0061 0.0033 'International Tables Vol C Tables 4.2.6.8 and 6.1.1.4'
Si Si 0.0817 0.0704 'International Tables Vol C Tables 4.2.6.8 and 6.1.1.4'

loop_
_geom_angle_atom_site_label_1
_geom_angle_atom_site_label_2
_geom_angle_atom_site_label_3
_geom_angle_site_symmetry_3
_geom_angle
_geom_angle_publ_flag
N1 Li1 N2 . 102.1(3) yes
N1 Li1 N3 4_565 119.0(3) yes
N2 Li1 N3 4_565 114.4(3) yes
C7 N1 Si1 . 134.1(2) yes
C7 N1 Li1 . 106.5(3) yes
Si1 N1 Li1 . 119.4(2) yes
C1 N2 Si2 . 146.7(2) yes
C1 N2 Li1 . 110.6(3) yes
Si2 N2 Li1 . 102.6(2) yes
C11 N3 C12 . 115.3(3) ?
C11 N3 Li1 4_666 133.4(3) ?
C12 N3 Li1 4_666 110.6(3) ?
N1 Si1 C14 . 106.22(14) ?
N1 Si1 C15 . 107.20(13) ?
C14 Si1 C15 . 108.34(17) ?
N1 Si1 C13 . 120.14(14) ?
C14 Si1 C13 . 105.65(16) ?
C15 Si1 C13 . 108.82(15) ?
N2 Si2 C16 . 113.59(14) ?
N2 Si2 C17 . 116.73(13) ?
C16 Si2 C17 . 109.69(14) ?
N2 Si2 C18 . 104.55(13) ?
C16 Si2 C18 . 105.42(14) ?
C17 Si2 C18 . 105.76(14) ?
N2 C1 C6 . 122.1(3) yes
N2 C1 C2 . 120.1(3) ?
C6 C1 C2 . 117.8(3) ?
C3 C2 C5 . 106.2(3) ?
C3 C2 C4 . 109.7(3) ?
C5 C2 C4 . 107.5(3) ?
C3 C2 C1 . 109.6(3) ?
C5 C2 C1 . 114.7(3) ?
C4 C2 C1 . 109.0(2) ?
C2 C3 H3A . 109.5 ?
C2 C3 H3B . 109.5 ?
H3A C3 H3B . 109.5 ?
C2 C3 H3C . 109.5 ?
H3A C3 H3C . 109.5 ?
H3B C3 H3C . 109.5 ?
C2 C4 H4A . 109.5 ?
C2 C4 H4B . 109.5 ?
H4A C4 H4B . 109.5 ?
C2 C4 H4C . 109.5 ?
H4A C4 H4C . 109.5 ?
H4B C4 H4C . 109.5 ?
C2 C5 H5A . 109.5 ?
C2 C5 H5B . 109.5 ?
H5A C5 H5B . 109.5 ?
C2 C5 H5C . 109.5 ?
H5A C5 H5C . 109.5 ?
H5B C5 H5C . 109.5 ?
C7 C6 C1 . 129.1(3) yes
C7 C6 H6 . 115.5 ?
C1 C6 H6 . 115.5 ?
N1 C7 C6 . 128.6(3) yes
N1 C7 C8 . 117.7(3) ?
C6 C7 C8 . 113.7(3) ?
C9 C8 C12 . 117.5(3) ?
C9 C8 C7 . 123.4(3) ?
C12 C8 C7 . 119.0(3) ?
C8 C9 C10 . 119.7(3) ?
C8 C9 H9 . 120.2 ?
C10 C9 H9 . 120.2 ?
C9 C10 C11 . 118.0(3) ?
C9 C10 H10 . 121.0 ?
C11 C10 H10 . 121.0 ?
N3 C11 C10 . 124.7(3) ?
N3 C11 H11 . 117.7 ?
C10 C11 H11 . 117.7 ?
N3 C12 C8 . 124.7(3) ?
N3 C12 H12 . 117.6 ?
C8 C12 H12 . 117.6 ?
Si1 C13 H13A . 109.5 ?
Si1 C13 H13B . 109.5 ?
H13A C13 H13B . 109.5 ?
Si1 C13 H13C . 109.5 ?
H13A C13 H13C . 109.5 ?
H13B C13 H13C . 109.5 ?
Si1 C14 H14A . 109.5 ?
Si1 C14 H14B . 109.5 ?
H14A C14 H14B . 109.5 ?
Si1 C14 H14C . 109.5 ?
H14A C14 H14C . 109.5 ?
H14B C14 H14C . 109.5 ?
Si1 C15 H15A . 109.5 ?
Si1 C15 H15B . 109.5 ?
H15A C15 H15B . 109.5 ?
Si1 C15 H15C . 109.5 ?
H15A C15 H15C . 109.5 ?
H15B C15 H15C . 109.5 ?
Si2 C16 H16A . 109.5 ?
Si2 C16 H16B . 109.5 ?
H16A C16 H16B . 109.5 ?
Si2 C16 H16C . 109.5 ?
H16A C16 H16C . 109.5 ?
H16B C16 H16C . 109.5 ?
Si2 C17 H17A . 109.5 ?
Si2 C17 H17B . 109.5 ?
H17A C17 H17B . 109.5 ?
Si2 C17 H17C . 109.5 ?
H17A C17 H17C . 109.5 ?
H17B C17 H17C . 109.5 ?
Si2 C18 H18A . 109.5 ?
Si2 C18 H18B . 109.5 ?
H18A C18 H18B . 109.5 ?
Si2 C18 H18C . 109.5 ?
H18A C18 H18C . 109.5 ?
H18B C18 H18C . 109.5 ?

loop_
_geom_bond_atom_site_label_1
_geom_bond_atom_site_label_2
_geom_bond_site_symmetry_2
_geom_bond_distance
_geom_bond_publ_flag
Li1 N1 . 1.924(5) yes
Li1 N2 . 1.946(5) yes
Li1 N3 4_565 2.033(6) yes
N1 C7 . 1.317(4) yes
N1 Si1 . 1.716(2) yes
N2 C1 . 1.317(3) yes
N2 Si2 . 1.697(3) yes
N3 C11 . 1.326(3) ?
N3 C12 . 1.343(3) ?
N3 Li1 4_666 2.033(6) ?
Si1 C14 . 1.844(3) ?
Si1 C15 . 1.847(3) ?
Si1 C13 . 1.849(3) ?
Si2 C16 . 1.863(3) ?
Si2 C17 . 1.863(3) ?
Si2 C18 . 1.875(3) ?
C1 C6 . 1.405(4) yes
C1 C2 . 1.562(4) ?
C2 C3 . 1.527(4) ?
C2 C5 . 1.528(4) ?
C2 C4 . 1.532(3) ?
C3 H3A . 0.9600 ?
C3 H3B . 0.9600 ?
C3 H3C . 0.9600 ?
C4 H4A . 0.9600 ?
C4 H4B . 0.9600 ?
C4 H4C . 0.9600 ?
C5 H5A . 0.9600 ?
C5 H5B . 0.9600 ?
C5 H5C . 0.9600 ?
C6 C7 . 1.399(4) yes
C6 H6 . 0.9300 ?
C7 C8 . 1.519(4) ?
C8 C9 . 1.363(4) ?
C8 C12 . 1.386(3) ?
C9 C10 . 1.378(4) ?
C9 H9 . 0.9300 ?
C10 C11 . 1.378(3) ?
C10 H10 . 0.9300 ?
C11 H11 . 0.9300 ?
C12 H12 . 0.9300 ?
C13 H13A . 0.9600 ?
C13 H13B . 0.9600 ?
C13 H13C . 0.9600 ?
C14 H14A . 0.9600 ?
C14 H14B . 0.9600 ?
C14 H14C . 0.9600 ?
C15 H15A . 0.9600 ?
C15 H15B . 0.9600 ?
C15 H15C . 0.9600 ?
C16 H16A . 0.9600 ?
C16 H16B . 0.9600 ?
C16 H16C . 0.9600 ?
C17 H17A . 0.9600 ?
C17 H17B . 0.9600 ?
C17 H17C . 0.9600 ?
C18 H18A . 0.9600 ?
C18 H18B . 0.9600 ?
C18 H18C . 0.9600 ?
